data_9012796
loop_
_publ_author_name
'Belokoneva, E. L.'
'Stefanovich, S. Y.'
'Pisarevskii, Y. V.'
'Mosunov, A. V.'

_publ_section_title
;Refined structures of La3Ga5SiO14 and Pb3Ga2Ge4O14 and the crystal-chemical
 regularities in the structure and properties of compounds of the langasite
 family
;
_journal_name_full 'Russian Journal of Inorganic Chemistry'
_journal_page_first 1642
_journal_page_last 1651
_journal_volume 45
_journal_year 2000
_chemical_formula_structural Pb3Ga2Ge4O14
_chemical_formula_sum 'Ga1.999 Ge4.001 O14 Pb3'
_space_group_IT_number 150
_symmetry_space_group_name_Hall 'P 3 2"'
_symmetry_space_group_name_H-M 'P 3 2 1'
_cell_angle_alpha 90
_cell_angle_beta 90
_cell_angle_gamma 120
_cell_length_a 8.417
_cell_length_b 8.417
_cell_length_c 5.014
_cell_formula_units_Z 1
_cell_volume 307.631
_database_code_amcsd 0015404
_exptl_crystal_density_diffrn 6.885
_cod_original_formula_sum 'Pb3 Ga1.999 Ge4.001 O14'
_cod_database_code 9012796
_amcsd_formula_title Pb3Ga2Ge4O14

loop_
_space_group_symop_operation_xyz
x,y,z
y,x,-z
-y,x-y,z
-x,-x+y,-z
-x+y,-x,z
x-y,-y,-z

loop_
_atom_site_label
_atom_site_fract_x
_atom_site_fract_y
_atom_site_fract_z
_atom_site_occupancy
_atom_site_U_iso_or_equiv
Pb 0.40500 0.00000 0.00000 1.00000 0.01684
Ga1 0.00000 0.00000 0.00000 0.40000 0.00697
GeGa1 0.00000 0.00000 0.00000 0.60000 0.00697
Ge1 0.33333 0.66667 0.51420 1.00000 0.00849
Ga2 0.75860 0.00000 0.50000 0.53300 0.00722
Ge2 0.75860 0.00000 0.50000 0.46700 0.00722
O1 0.33333 0.66667 0.17200 1.00000 0.02406
O2 0.45600 0.28800 0.34200 1.00000 0.02153
O3 0.21000 0.08800 0.77100 1.00000 0.01140

loop_
_cod_related_entry_id
_cod_related_entry_database
_cod_related_entry_code
1 AMCSD 0015404
